data_4128740
loop_
_publ_author_name
'Cheisson, Thibault'
'Kersey, Kyle D.'
'Mahieu, Nolwenn'
'McSkimming, Alex'
'Gau, Michael R.'
'Carroll, Patrick J.'
'Schelter, Eric J.'

_publ_section_title
;
 Multiple Bonding in Lanthanides and Actinides: Direct Comparison of
 Covalency in Thorium(IV)- and Cerium(IV)-Imido Complexes.
;
_journal_issue 23
_journal_name_full 'Journal of the American Chemical Society'
_journal_page_first 9185
_journal_page_last 9190
_journal_paper_doi 10.1021/jacs.9b04061
_journal_volume 141
_journal_year 2019
_chemical_formula_moiety 'C41 H49 F6 N5 O3 Th, C4 H8 O'
_chemical_formula_sum 'C45 H57 F6 N5 O4 Th'
_chemical_formula_weight 1077.99
_space_group_crystal_system monoclinic
_space_group_IT_number 14
_space_group_name_Hall '-P 2yn'
_space_group_name_H-M_alt 'P 1 21/n 1'
_atom_sites_solution_hydrogens mixed
_atom_sites_solution_primary direct
_audit_creation_date 2018-06-27
_audit_creation_method
;
Olex2 1.2
(compiled 2018.05.29 svn.r3508 for OlexSys, GUI svn.r5506)
;
_cell_angle_alpha 90
_cell_angle_beta 97.346(6)
_cell_angle_gamma 90
_cell_formula_units_Z 4
_cell_length_a 12.0934(15)
_cell_length_b 17.895(2)
_cell_length_c 20.998(3)
_cell_measurement_reflns_used 9800
_cell_measurement_temperature 100
_cell_measurement_theta_max 27.481
_cell_measurement_theta_min 2.840
_cell_volume 4506.9(10)
_computing_cell_refinement 'SAINT V8.38A (2016)'
_computing_data_collection 'Bruker APEX2 v2014.11-0'
_computing_data_reduction 'SAINT V8.38A (2016)'
_computing_publication_material 'Olex2 (Dolomanov et al., 2009)'
_computing_structure_refinement 'ShelXL (Sheldrick, 2015)'
_computing_structure_solution 'ShelXS (Sheldrick, 2008)'
_diffrn_ambient_temperature 100
_diffrn_measured_fraction_theta_full 1.000
_diffrn_measured_fraction_theta_max 0.997
_diffrn_measurement_device 'CCD area detector'
_diffrn_measurement_device_type 'Bruker APEXII'
_diffrn_measurement_method '\w and \f scans'
_diffrn_radiation_monochromator graphite
_diffrn_radiation_type MoK\a
_diffrn_radiation_wavelength 0.71073
_diffrn_reflns_av_R_equivalents 0.0394
_diffrn_reflns_av_unetI/netI 0.0253
_diffrn_reflns_Laue_measured_fraction_full 1.000
_diffrn_reflns_Laue_measured_fraction_max 0.997
_diffrn_reflns_limit_h_max 15
_diffrn_reflns_limit_h_min -15
_diffrn_reflns_limit_k_max 23
_diffrn_reflns_limit_k_min -23
_diffrn_reflns_limit_l_max 27
_diffrn_reflns_limit_l_min -27
_diffrn_reflns_number 64753
_diffrn_reflns_point_group_measured_fraction_full 1.000
_diffrn_reflns_point_group_measured_fraction_max 0.997
_diffrn_reflns_theta_full 25.242
_diffrn_reflns_theta_max 27.504
_diffrn_reflns_theta_min 1.500
_diffrn_source 'sealed tube'
_exptl_absorpt_coefficient_mu 3.381
_exptl_absorpt_correction_T_max 0.7456
_exptl_absorpt_correction_T_min 0.6742
_exptl_absorpt_correction_type multi-scan
_exptl_absorpt_process_details 'SADABS v2016/2'
_exptl_crystal_colour 'light yellow'
_exptl_crystal_density_diffrn 1.589
_exptl_crystal_description block
_exptl_crystal_F_000 2152
_exptl_crystal_size_max 0.17
_exptl_crystal_size_mid 0.14
_exptl_crystal_size_min 0.12
_refine_diff_density_max 1.290
_refine_diff_density_min -0.650
_refine_diff_density_rms 0.098
_refine_ls_extinction_method none
_refine_ls_goodness_of_fit_ref 1.067
_refine_ls_hydrogen_treatment mixed
_refine_ls_matrix_type full
_refine_ls_number_parameters 563
_refine_ls_number_reflns 10324
_refine_ls_number_restraints 0
_refine_ls_restrained_S_all 1.067
_refine_ls_R_factor_all 0.0274
_refine_ls_R_factor_gt 0.0228
_refine_ls_shift/su_max 0.001
_refine_ls_shift/su_mean 0.000
_refine_ls_structure_factor_coef Fsqd
_refine_ls_weighting_details 'w=1/[\s^2^(Fo^2^)+(0.0203P)^2^+9.1906P] where P=(Fo^2^+2Fc^2^)/3'
_refine_ls_weighting_scheme calc
_refine_ls_wR_factor_gt 0.0547
_refine_ls_wR_factor_ref 0.0570
_reflns_number_gt 9271
_reflns_number_total 10324
_reflns_threshold_expression 'I > 2\s(I)'
_cod_data_source_file ja9b04061_si_002.cif
_cod_data_source_block 40272_ThNHArF(TriNOx)
_cod_original_cell_volume 4506.8(10)
_cod_database_code 4128740
_shelx_shelxl_version_number 2017/1

loop_
_space_group_symop_operation_xyz
'x, y, z'
'-x+1/2, y+1/2, -z+1/2'
'-x, -y, -z'
'x-1/2, -y-1/2, z-1/2'

loop_
_atom_site_label
_atom_site_type_symbol
_atom_site_fract_x
_atom_site_fract_y
_atom_site_fract_z
_atom_site_U_iso_or_equiv
_atom_site_adp_type
_atom_site_occupancy
_atom_site_site_symmetry_order
_atom_site_calc_flag
_atom_site_refinement_flags_posn
Th1 Th 0.62504(2) 0.54026(2) 0.18505(2) 0.00942(3) Uani 1 1 d .
F1 F 0.7677(2) 0.88954(13) -0.05806(12) 0.0532(7) Uani 1 1 d .
F2 F 0.6760(2) 0.92253(11) 0.01751(10) 0.0406(5) Uani 1 1 d .
F3 F 0.60121(19) 0.85015(12) -0.05598(10) 0.0434(6) Uani 1 1 d .
F4 F 1.0271(2) 0.62336(16) 0.0707(2) 0.0904(12) Uani 1 1 d .
F5 F 1.0650(2) 0.7193(2) 0.12371(15) 0.0903(12) Uani 1 1 d .
F6 F 1.06622(18) 0.72201(18) 0.02382(14) 0.0714(10) Uani 1 1 d .
O1 O 0.81214(16) 0.55429(11) 0.19024(9) 0.0181(4) Uani 1 1 d .
O2 O 0.55501(18) 0.49705(11) 0.08849(10) 0.0225(4) Uani 1 1 d .
O3 O 0.51247(16) 0.62566(11) 0.22479(10) 0.0199(4) Uani 1 1 d .
N1 N 0.81461(19) 0.52385(13) 0.25446(11) 0.0159(5) Uani 1 1 d .
N2 N 0.5925(2) 0.42422(13) 0.11299(12) 0.0191(5) Uani 1 1 d .
N3 N 0.45829(19) 0.56232(13) 0.24997(12) 0.0177(5) Uani 1 1 d .
N4 N 0.61207(18) 0.41044(12) 0.26964(10) 0.0119(4) Uani 1 1 d .
N5 N 0.6347(2) 0.65498(14) 0.12413(12) 0.0170(5) Uani 1 1 d .
H5 H 0.581(3) 0.671(2) 0.1188(17) 0.020(10) Uiso 1 1 d .
C1 C 0.7157(2) 0.39973(16) 0.31611(14) 0.0186(6) Uani 1 1 d .
H1a H 0.706422 0.354794 0.342431 0.022 Uiso 1 1 calc R
H1b H 0.724928 0.443249 0.345418 0.022 Uiso 1 1 calc R
C2 C 0.8204(2) 0.39088(16) 0.28412(13) 0.0177(6) Uani 1 1 d .
C3 C 0.8709(2) 0.32029(16) 0.28210(15) 0.0208(6) Uani 1 1 d .
H3 H 0.840015 0.278913 0.302014 0.025 Uiso 1 1 calc R
C4 C 0.9649(3) 0.30988(17) 0.25160(15) 0.0235(6) Uani 1 1 d .
H4 H 0.999861 0.262277 0.252555 0.028 Uiso 1 1 calc R
C5 C 1.0079(2) 0.36886(17) 0.21973(16) 0.0244(6) Uani 1 1 d .
H5a H 1.069749 0.361114 0.196813 0.029 Uiso 1 1 calc R
C6 C 0.9601(2) 0.43952(17) 0.22142(15) 0.0208(6) Uani 1 1 d .
H6 H 0.990126 0.480221 0.200184 0.025 Uiso 1 1 calc R
C7 C 0.8678(2) 0.45067(15) 0.25441(13) 0.0166(5) Uani 1 1 d .
C8 C 0.8698(2) 0.58134(15) 0.30185(13) 0.0157(5) Uani 1 1 d .
C9 C 0.8703(3) 0.55158(18) 0.36954(15) 0.0257(7) Uani 1 1 d .
H9a H 0.793326 0.544800 0.378491 0.039 Uiso 1 1 calc GR
H9b H 0.908448 0.587231 0.400266 0.039 Uiso 1 1 calc GR
H9c H 0.909299 0.503494 0.373575 0.039 Uiso 1 1 calc GR
C10 C 0.7970(3) 0.65138(17) 0.29250(17) 0.0272(7) Uani 1 1 d .
H10a H 0.720104 0.638650 0.298290 0.041 Uiso 1 1 calc GR
H10b H 0.798810 0.671086 0.249101 0.041 Uiso 1 1 calc GR
H10c H 0.825462 0.689260 0.324119 0.041 Uiso 1 1 calc GR
C11 C 0.9884(2) 0.59954(17) 0.28847(15) 0.0230(6) Uani 1 1 d .
H11a H 1.017299 0.641897 0.315153 0.035 Uiso 1 1 calc GR
H11b H 0.987423 0.612434 0.243046 0.035 Uiso 1 1 calc GR
H11c H 1.036432 0.555918 0.298667 0.035 Uiso 1 1 calc GR
C12 C 0.5939(2) 0.33964(15) 0.23166(14) 0.0193(6) Uani 1 1 d .
H12a H 0.585000 0.297839 0.261470 0.023 Uiso 1 1 calc R
H12b H 0.660924 0.329347 0.210535 0.023 Uiso 1 1 calc R
C13 C 0.4927(2) 0.34199(16) 0.18081(15) 0.0207(6) Uani 1 1 d .
C14 C 0.3950(2) 0.30354(16) 0.19137(16) 0.0238(6) Uani 1 1 d .
H14 H 0.393568 0.276157 0.230024 0.029 Uiso 1 1 calc R
C15 C 0.3012(3) 0.30510(18) 0.14631(17) 0.0287(7) Uani 1 1 d .
H15 H 0.237480 0.276464 0.152932 0.034 Uiso 1 1 calc R
C16 C 0.2998(3) 0.34821(19) 0.09164(18) 0.0325(8) Uani 1 1 d .
H16 H 0.233575 0.351673 0.062084 0.039 Uiso 1 1 calc R
C17 C 0.3953(3) 0.38665(18) 0.07977(16) 0.0277(7) Uani 1 1 d .
H17 H 0.394449 0.415598 0.041787 0.033 Uiso 1 1 calc R
C18 C 0.4926(2) 0.38269(16) 0.12376(14) 0.0209(6) Uani 1 1 d .
C19 C 0.6646(3) 0.39006(16) 0.06592(13) 0.0204(6) Uani 1 1 d .
C20 C 0.7094(3) 0.31520(19) 0.09308(16) 0.0325(8) Uani 1 1 d .
H20a H 0.756038 0.323455 0.134203 0.049 Uiso 1 1 calc GR
H20b H 0.754120 0.291685 0.062827 0.049 Uiso 1 1 calc GR
H20c H 0.646946 0.282439 0.099642 0.049 Uiso 1 1 calc GR
C21 C 0.7597(3) 0.4432(2) 0.05901(17) 0.0317(7) Uani 1 1 d .
H21a H 0.729951 0.489685 0.038876 0.048 Uiso 1 1 calc GR
H21b H 0.810811 0.420121 0.032157 0.048 Uiso 1 1 calc GR
H21c H 0.799811 0.454261 0.101509 0.048 Uiso 1 1 calc GR
C22 C 0.5958(3) 0.37670(19) 0.00039(15) 0.0308(7) Uani 1 1 d .
H22a H 0.541229 0.337013 0.004210 0.046 Uiso 1 1 calc GR
H22b H 0.645505 0.361716 -0.030744 0.046 Uiso 1 1 calc GR
H22c H 0.556835 0.422812 -0.014203 0.046 Uiso 1 1 calc GR
C23 C 0.5171(2) 0.41801(16) 0.30806(14) 0.0191(6) Uani 1 1 d .
H23a H 0.516994 0.374670 0.337358 0.023 Uiso 1 1 calc R
H23b H 0.446201 0.417223 0.278690 0.023 Uiso 1 1 calc R
C24 C 0.5231(2) 0.48927(17) 0.34712(14) 0.0195(6) Uani 1 1 d .
C25 C 0.5623(3) 0.48764(19) 0.41284(15) 0.0242(6) Uani 1 1 d .
H25 H 0.579289 0.440930 0.433277 0.029 Uiso 1 1 calc R
C26 C 0.5766(3) 0.55244(19) 0.44848(15) 0.0271(7) Uani 1 1 d .
H26 H 0.600899 0.549792 0.493277 0.032 Uiso 1 1 calc R
C27 C 0.5561(3) 0.6208(2) 0.41963(15) 0.0285(7) Uani 1 1 d .
H27 H 0.571053 0.665351 0.443754 0.034 Uiso 1 1 calc R
C28 C 0.5136(3) 0.62448(18) 0.35522(15) 0.0240(6) Uani 1 1 d .
H28 H 0.496579 0.671692 0.335696 0.029 Uiso 1 1 calc R
C29 C 0.4955(2) 0.55897(17) 0.31863(14) 0.0198(6) Uani 1 1 d .
C30 C 0.3331(2) 0.56925(16) 0.22973(14) 0.0169(6) Uani 1 1 d .
C31 C 0.2750(3) 0.50071(18) 0.25309(18) 0.0289(7) Uani 1 1 d .
H31a H 0.194085 0.506254 0.242483 0.043 Uiso 1 1 calc GR
H31b H 0.293769 0.495955 0.299717 0.043 Uiso 1 1 calc GR
H31c H 0.299666 0.455901 0.232092 0.043 Uiso 1 1 calc GR
C32 C 0.3151(3) 0.5727(2) 0.15702(16) 0.0282(7) Uani 1 1 d .
H32a H 0.349286 0.618261 0.142580 0.042 Uiso 1 1 calc GR
H32b H 0.234989 0.573049 0.142007 0.042 Uiso 1 1 calc GR
H32c H 0.349430 0.528907 0.139471 0.042 Uiso 1 1 calc GR
C33 C 0.2869(3) 0.64001(18) 0.25824(17) 0.0273(7) Uani 1 1 d .
H33a H 0.329301 0.683617 0.246818 0.041 Uiso 1 1 calc GR
H33b H 0.293750 0.635382 0.305081 0.041 Uiso 1 1 calc GR
H33c H 0.208252 0.646177 0.241001 0.041 Uiso 1 1 calc GR
C34 C 0.7031(2) 0.69511(15) 0.09034(13) 0.0142(5) Uani 1 1 d .
C35 C 0.6674(2) 0.75818(15) 0.05238(13) 0.0148(5) Uani 1 1 d .
H35 H 0.591646 0.773483 0.049188 0.018 Uiso 1 1 calc R
C36 C 0.7410(2) 0.79800(15) 0.01979(13) 0.0152(5) Uani 1 1 d .
C37 C 0.8530(2) 0.77927(16) 0.02312(14) 0.0182(6) Uani 1 1 d .
H37 H 0.902906 0.807433 0.001127 0.022 Uiso 1 1 calc R
C38 C 0.8887(2) 0.71737(17) 0.06017(15) 0.0213(6) Uani 1 1 d .
C39 C 0.8177(2) 0.67599(16) 0.09277(14) 0.0187(6) Uani 1 1 d .
H39 H 0.845861 0.633945 0.117295 0.022 Uiso 1 1 calc R
C40 C 0.6971(3) 0.86426(17) -0.01916(15) 0.0229(6) Uani 1 1 d .
C41 C 1.0098(3) 0.6952(2) 0.06749(19) 0.0361(9) Uani 1 1 d .
O4 O 0.8896(3) 0.6809(2) 0.5470(2) 0.0743(11) Uani 1 1 d .
C42 C 0.8313(3) 0.7088(2) 0.5965(2) 0.0433(9) Uani 1 1 d .
H42a H 0.775986 0.746685 0.578973 0.052 Uiso 1 1 calc R
H42b H 0.884058 0.732519 0.630469 0.052 Uiso 1 1 calc R
C43 C 0.7734(4) 0.6440(2) 0.6238(2) 0.0516(11) Uani 1 1 d .
H43a H 0.695492 0.638860 0.603121 0.062 Uiso 1 1 calc R
H43b H 0.774023 0.648883 0.670816 0.062 Uiso 1 1 calc R
C44 C 0.8459(4) 0.5782(2) 0.6069(2) 0.0510(11) Uani 1 1 d .
H44a H 0.909035 0.569626 0.640993 0.061 Uiso 1 1 calc R
H44b H 0.801469 0.531737 0.600128 0.061 Uiso 1 1 calc R
C45 C 0.8852(5) 0.6032(3) 0.5470(3) 0.0635(13) Uani 1 1 d .
H45a H 0.960117 0.582362 0.543839 0.076 Uiso 1 1 calc R
H45b H 0.833688 0.585466 0.509594 0.076 Uiso 1 1 calc R

loop_
_atom_site_aniso_label
_atom_site_aniso_U_11
_atom_site_aniso_U_22
_atom_site_aniso_U_33
_atom_site_aniso_U_23
_atom_site_aniso_U_13
_atom_site_aniso_U_12
Th1 0.01021(5) 0.00742(5) 0.01090(5) -0.00016(3) 0.00245(3) -0.00008(3)
F1 0.0547(14) 0.0508(14) 0.0614(16) 0.0433(12) 0.0356(12) 0.0231(11)
F2 0.0664(15) 0.0177(10) 0.0375(12) 0.0037(8) 0.0064(10) 0.0147(10)
F3 0.0486(13) 0.0366(12) 0.0386(12) 0.0122(10) -0.0193(10) 0.0051(10)
F4 0.0348(13) 0.0507(16) 0.193(4) 0.046(2) 0.0405(18) 0.0232(12)
F5 0.0277(13) 0.172(4) 0.0667(19) -0.004(2) -0.0113(13) 0.0154(17)
F6 0.0274(12) 0.110(2) 0.0829(19) 0.0665(18) 0.0291(12) 0.0234(13)
O1 0.0197(10) 0.0178(10) 0.0170(10) 0.0050(8) 0.0037(8) 0.0018(8)
O2 0.0325(11) 0.0123(10) 0.0216(11) 0.0029(8) -0.0005(9) 0.0044(9)
O3 0.0228(10) 0.0127(9) 0.0261(11) 0.0020(8) 0.0106(8) -0.0030(8)
N1 0.0181(11) 0.0153(11) 0.0140(11) 0.0025(9) 0.0012(9) 0.0001(9)
N2 0.0255(12) 0.0117(11) 0.0199(12) -0.0011(9) 0.0012(10) 0.0022(10)
N3 0.0174(11) 0.0156(11) 0.0210(13) 0.0015(9) 0.0062(9) -0.0010(9)
N4 0.0151(10) 0.0089(10) 0.0119(11) -0.0001(8) 0.0025(8) 0.0000(8)
N5 0.0142(12) 0.0137(11) 0.0240(13) 0.0058(10) 0.0056(10) 0.0037(10)
C1 0.0206(14) 0.0182(14) 0.0161(14) 0.0048(11) -0.0006(11) -0.0032(11)
C2 0.0181(13) 0.0174(14) 0.0170(14) 0.0002(11) -0.0004(10) 0.0003(11)
C3 0.0212(14) 0.0137(13) 0.0269(16) 0.0057(11) 0.0008(12) 0.0011(11)
C4 0.0239(15) 0.0152(14) 0.0306(17) 0.0005(12) 0.0009(12) 0.0076(12)
C5 0.0184(14) 0.0241(16) 0.0318(17) -0.0004(13) 0.0070(12) 0.0054(12)
C6 0.0194(14) 0.0199(14) 0.0238(15) 0.0011(12) 0.0048(11) -0.0007(11)
C7 0.0181(13) 0.0150(13) 0.0156(13) -0.0012(10) -0.0015(10) 0.0007(10)
C8 0.0164(13) 0.0126(13) 0.0181(14) -0.0031(10) 0.0017(10) -0.0036(10)
C9 0.0288(16) 0.0291(17) 0.0193(15) -0.0049(13) 0.0032(12) -0.0086(13)
C10 0.0259(16) 0.0173(15) 0.0381(19) -0.0082(13) 0.0027(13) -0.0021(12)
C11 0.0186(14) 0.0232(15) 0.0270(16) -0.0011(12) 0.0019(12) -0.0059(12)
C12 0.0267(15) 0.0093(12) 0.0222(15) 0.0019(11) 0.0041(12) 0.0004(11)
C13 0.0240(15) 0.0129(13) 0.0247(15) -0.0050(11) 0.0011(12) -0.0009(11)
C14 0.0247(15) 0.0143(14) 0.0324(17) -0.0031(12) 0.0032(13) -0.0039(12)
C15 0.0233(15) 0.0206(15) 0.042(2) -0.0105(14) 0.0028(14) -0.0070(12)
C16 0.0261(16) 0.0257(17) 0.041(2) -0.0099(15) -0.0137(14) -0.0008(13)
C17 0.0318(17) 0.0215(15) 0.0272(17) -0.0072(13) -0.0065(13) 0.0005(13)
C18 0.0256(14) 0.0126(13) 0.0233(15) -0.0060(11) -0.0009(12) -0.0011(11)
C19 0.0339(16) 0.0152(14) 0.0124(13) -0.0011(11) 0.0045(11) 0.0054(12)
C20 0.050(2) 0.0266(17) 0.0226(17) 0.0028(13) 0.0124(15) 0.0162(15)
C21 0.0390(19) 0.0311(18) 0.0269(18) -0.0026(14) 0.0111(14) 0.0004(15)
C22 0.051(2) 0.0217(16) 0.0193(16) -0.0035(13) 0.0014(14) 0.0037(15)
C23 0.0191(13) 0.0163(14) 0.0232(15) 0.0061(11) 0.0077(11) -0.0014(11)
C24 0.0182(13) 0.0211(14) 0.0207(15) 0.0002(12) 0.0078(11) -0.0002(11)
C25 0.0273(16) 0.0282(16) 0.0184(15) 0.0011(12) 0.0078(12) 0.0040(13)
C26 0.0296(16) 0.0387(19) 0.0142(14) -0.0054(13) 0.0080(12) -0.0033(14)
C27 0.0342(17) 0.0305(17) 0.0229(16) -0.0121(14) 0.0117(13) -0.0015(14)
C28 0.0268(15) 0.0218(15) 0.0255(16) -0.0043(13) 0.0114(12) -0.0008(13)
C29 0.0200(14) 0.0206(14) 0.0204(15) -0.0028(11) 0.0090(11) -0.0021(11)
C30 0.0121(12) 0.0147(13) 0.0249(15) 0.0010(11) 0.0059(11) 0.0017(10)
C31 0.0177(14) 0.0255(17) 0.044(2) 0.0065(15) 0.0063(13) -0.0009(12)
C32 0.0221(15) 0.0337(18) 0.0283(17) 0.0025(14) 0.0012(13) 0.0035(13)
C33 0.0206(14) 0.0237(16) 0.0390(19) -0.0020(14) 0.0087(13) 0.0055(12)
C34 0.0171(13) 0.0119(12) 0.0138(13) -0.0009(10) 0.0033(10) -0.0012(10)
C35 0.0170(13) 0.0135(13) 0.0135(13) -0.0010(10) 0.0005(10) 0.0005(10)
C36 0.0223(13) 0.0116(12) 0.0117(13) 0.0018(10) 0.0025(10) 0.0013(11)
C37 0.0204(13) 0.0163(13) 0.0183(14) 0.0035(11) 0.0033(11) -0.0035(11)
C38 0.0171(13) 0.0233(15) 0.0237(15) 0.0059(12) 0.0035(11) 0.0019(11)
C39 0.0188(13) 0.0176(14) 0.0201(14) 0.0066(11) 0.0040(11) 0.0025(11)
C40 0.0281(15) 0.0196(15) 0.0216(15) 0.0076(12) 0.0062(12) 0.0042(12)
C41 0.0212(16) 0.041(2) 0.047(2) 0.0235(17) 0.0087(15) 0.0042(14)
O4 0.076(2) 0.059(2) 0.094(3) 0.028(2) 0.038(2) -0.0003(19)
C42 0.036(2) 0.032(2) 0.063(3) 0.0108(19) 0.0102(18) 0.0009(16)
C43 0.060(3) 0.041(2) 0.056(3) 0.017(2) 0.018(2) -0.002(2)
C44 0.077(3) 0.031(2) 0.050(3) 0.0066(19) 0.026(2) 0.005(2)
C45 0.070(3) 0.056(3) 0.068(3) 0.018(3) 0.024(3) 0.001(2)

loop_
_atom_type_symbol
_atom_type_description
_atom_type_scat_dispersion_real
_atom_type_scat_dispersion_imag
_atom_type_scat_source
C C 0.0033 0.0016 'International Tables Vol C Tables 4.2.6.8 and 6.1.1.4'
H H 0.0000 0.0000 'International Tables Vol C Tables 4.2.6.8 and 6.1.1.4'
F F 0.0171 0.0103 'International Tables Vol C Tables 4.2.6.8 and 6.1.1.4'
N N 0.0061 0.0033 'International Tables Vol C Tables 4.2.6.8 and 6.1.1.4'
O O 0.0106 0.0060 'International Tables Vol C Tables 4.2.6.8 and 6.1.1.4'
Th Th -7.2400 8.8979 'International Tables Vol C Tables 4.2.6.8 and 6.1.1.4'

loop_
_geom_angle_atom_site_label_1
_geom_angle_atom_site_label_2
_geom_angle_atom_site_label_3
_geom_angle
O1 Th1 O3 123.29(7)
O1 Th1 N1 34.18(7)
O1 Th1 N2 101.23(8)
O1 Th1 N3 142.51(7)
O1 Th1 N4 100.87(6)
O1 Th1 N5 79.45(8)
O2 Th1 O1 110.03(8)
O2 Th1 O3 112.98(8)
O2 Th1 N1 133.02(8)
O2 Th1 N2 34.30(7)
O2 Th1 N3 107.37(8)
O2 Th1 N4 103.39(7)
O2 Th1 N5 81.53(8)
O3 Th1 N1 113.63(8)
O3 Th1 N2 134.83(8)
O3 Th1 N3 33.54(7)
O3 Th1 N4 103.21(7)
O3 Th1 N5 72.34(8)
N1 Th1 N3 114.49(8)
N1 Th1 N4 71.33(7)
N2 Th1 N1 107.44(8)
N2 Th1 N3 111.10(8)
N2 Th1 N4 72.62(7)
N3 Th1 N4 72.48(7)
N5 Th1 N1 107.20(8)
N5 Th1 N2 112.76(8)
N5 Th1 N3 103.88(8)
N5 Th1 N4 174.51(7)
N1 O1 Th1 84.54(13)
N2 O2 Th1 85.65(13)
N3 O3 Th1 85.86(13)
O1 N1 Th1 61.28(11)
O1 N1 C7 107.0(2)
O1 N1 C8 108.0(2)
C7 N1 Th1 117.59(16)
C7 N1 C8 116.7(2)
C8 N1 Th1 125.24(16)
O2 N2 Th1 60.06(12)
O2 N2 C18 106.5(2)
O2 N2 C19 107.9(2)
C18 N2 Th1 112.81(17)
C18 N2 C19 116.6(2)
C19 N2 Th1 130.36(18)
O3 N3 Th1 60.60(11)
O3 N3 C29 107.3(2)
O3 N3 C30 108.4(2)
C29 N3 Th1 110.51(16)
C29 N3 C30 116.7(2)
C30 N3 Th1 132.39(17)
C1 N4 Th1 112.94(15)
C12 N4 Th1 111.23(15)
C12 N4 C1 107.0(2)
C23 N4 Th1 111.05(15)
C23 N4 C1 107.3(2)
C23 N4 C12 107.1(2)
C34 N5 Th1 142.49(19)
N4 C1 C2 113.6(2)
C3 C2 C1 119.9(3)
C7 C2 C1 122.1(3)
C7 C2 C3 118.0(3)
C4 C3 C2 121.3(3)
C5 C4 C3 120.1(3)
C4 C5 C6 119.8(3)
C5 C6 C7 120.1(3)
C2 C7 N1 118.8(2)
C2 C7 C6 120.6(3)
C6 C7 N1 120.5(3)
N1 C8 C10 105.8(2)
N1 C8 C11 111.5(2)
C9 C8 N1 108.9(2)
C9 C8 C10 109.9(3)
C9 C8 C11 110.8(2)
C10 C8 C11 109.8(2)
N4 C12 C13 113.7(2)
C14 C13 C12 119.5(3)
C18 C13 C12 121.8(3)
C18 C13 C14 118.6(3)
C15 C14 C13 120.9(3)
C16 C15 C14 120.2(3)
C15 C16 C17 120.1(3)
C16 C17 C18 120.2(3)
C13 C18 N2 119.1(3)
C13 C18 C17 119.8(3)
C17 C18 N2 120.9(3)
N2 C19 C20 108.3(2)
N2 C19 C22 110.8(3)
C20 C19 C22 108.9(3)
C21 C19 N2 108.3(2)
C21 C19 C20 110.4(3)
C21 C19 C22 110.1(3)
N4 C23 C24 112.5(2)
C25 C24 C23 120.2(3)
C25 C24 C29 118.0(3)
C29 C24 C23 121.7(3)
C26 C25 C24 121.4(3)
C27 C26 C25 120.4(3)
C26 C27 C28 119.8(3)
C27 C28 C29 120.4(3)
C24 C29 N3 119.0(3)
C28 C29 N3 121.0(3)
C28 C29 C24 119.8(3)
N3 C30 C31 109.1(2)
N3 C30 C33 110.9(2)
C31 C30 C33 109.4(2)
C32 C30 N3 107.1(2)
C32 C30 C31 110.1(3)
C32 C30 C33 110.3(3)
N5 C34 C35 123.5(2)
N5 C34 C39 120.6(2)
C35 C34 C39 115.9(2)
C36 C35 C34 121.2(2)
C35 C36 C37 122.3(3)
C35 C36 C40 118.1(2)
C37 C36 C40 119.6(2)
C36 C37 C38 116.9(3)
C37 C38 C41 119.7(3)
C39 C38 C37 122.4(3)
C39 C38 C41 117.8(3)
C38 C39 C34 121.2(3)
F1 C40 F2 105.8(3)
F1 C40 C36 113.1(2)
F2 C40 C36 112.5(2)
F3 C40 F1 106.6(3)
F3 C40 F2 105.4(3)
F3 C40 C36 112.8(2)
F4 C41 F5 102.2(3)
F4 C41 F6 107.8(3)
F4 C41 C38 114.5(3)
F5 C41 C38 111.7(3)
F6 C41 F5 104.6(3)
F6 C41 C38 114.9(3)
C45 O4 C42 109.1(3)
O4 C42 C43 107.9(3)
C42 C43 C44 101.3(3)
C45 C44 C43 102.8(4)
O4 C45 C44 108.7(4)

loop_
_geom_bond_atom_site_label_1
_geom_bond_atom_site_label_2
_geom_bond_distance
Th1 O1 2.265(2)
Th1 O2 2.233(2)
Th1 O3 2.275(2)
Th1 N1 2.571(2)
Th1 N2 2.570(2)
Th1 N3 2.604(2)
Th1 N4 2.941(2)
Th1 N5 2.429(2)
F1 C40 1.334(4)
F2 C40 1.340(4)
F3 C40 1.333(4)
F4 C41 1.302(5)
F5 C41 1.351(5)
F6 C41 1.303(4)
O1 N1 1.451(3)
O2 N2 1.452(3)
O3 N3 1.443(3)
N1 C7 1.459(3)
N1 C8 1.525(3)
N2 C18 1.460(4)
N2 C19 1.527(4)
N3 C29 1.456(4)
N3 C30 1.524(3)
N4 C1 1.499(3)
N4 C12 1.498(3)
N4 C23 1.492(3)
N5 C34 1.362(4)
C1 C2 1.516(4)
C2 C3 1.406(4)
C2 C7 1.397(4)
C3 C4 1.387(4)
C4 C5 1.386(4)
C5 C6 1.393(4)
C6 C7 1.402(4)
C8 C9 1.517(4)
C8 C10 1.530(4)
C8 C11 1.532(4)
C12 C13 1.518(4)
C13 C14 1.409(4)
C13 C18 1.402(4)
C14 C15 1.381(4)
C15 C16 1.381(5)
C16 C17 1.394(5)
C17 C18 1.402(4)
C19 C20 1.528(4)
C19 C21 1.514(5)
C19 C22 1.533(4)
C23 C24 1.513(4)
C24 C25 1.401(4)
C24 C29 1.405(4)
C25 C26 1.379(4)
C26 C27 1.373(5)
C27 C28 1.386(4)
C28 C29 1.403(4)
C30 C31 1.526(4)
C30 C32 1.515(4)
C30 C33 1.536(4)
C34 C35 1.417(4)
C34 C39 1.422(4)
C35 C36 1.388(4)
C36 C37 1.388(4)
C36 C40 1.499(4)
C37 C38 1.390(4)
C38 C39 1.381(4)
C38 C41 1.505(4)
O4 C42 1.419(5)
O4 C45 1.392(6)
C42 C43 1.506(5)
C43 C44 1.536(6)
C44 C45 1.471(6)
